data_7050166
loop_
_publ_author_name
'Miroslav Dudi\<c'
'Pavel Lhot\'ak'
'Ivan Stibor'
'Hana Pet\<r\'i\<ckov\'a'
'Kamil Lang'

_publ_section_title
;
 (Thia)calix[4]arene--porphyrin conjugates: novel receptors for
 fullerene complexation with C70 over C60 selectivity
;
_journal_issue 1
_journal_name_full 'New J. Chem.'
_journal_page_first 85
_journal_page_last 90
_journal_paper_doi 10.1039/b307988k
_journal_volume 28
_journal_year 2004
_chemical_compound_source
;
?
;
_chemical_formula_moiety ' C46 H42 N2 O6 '
_chemical_formula_sum 'C46 H42 N2 O6'
_chemical_formula_weight 718.85
_space_group_IT_number 14
_symmetry_cell_setting monoclinic
_symmetry_space_group_name_Hall '-P 2yn'
_symmetry_space_group_name_H-M 'P 1 21/n 1'
_atom_sites_solution_hydrogens geom
_atom_sites_solution_primary direct
_audit_creation_date 03-11-09
_audit_creation_method CRYSTALS_ver_12-03-99
_cell_angle_alpha 90.013(6)
_cell_angle_beta 91.015(6)
_cell_angle_gamma 89.990(7)
_cell_formula_units_Z 4
_cell_length_a 15.3648(13)
_cell_length_b 14.4941(14)
_cell_length_c 16.7893(11)
_cell_measurement_reflns_used 11
_cell_measurement_temperature 293
_cell_measurement_theta_max 39
_cell_measurement_theta_min 5
_cell_volume 3738.4(5)
_computing_cell_refinement
;
Cad4 Express, (Enraf-Nonius, 1989)
;
_computing_data_collection
;
Cad4 Express, (Enraf-Nonius, 1989)
;
_computing_data_reduction
;
RC93 (Watkin, Prout & Lilley, 1994)
;
_computing_molecular_graphics
;
CAMERON (Watkin et al 1996)
;
_computing_publication_material
;
CRYSTALS (Watkin et al 2001)
;
_computing_structure_refinement
;
CRYSTALS (Watkin et al 2001)
;
_computing_structure_solution
;
SIR92 (Altomare et al, 1994)
;
_diffrn_ambient_temperature 293
_diffrn_measured_fraction_theta_full 0.999
_diffrn_measured_fraction_theta_max 0.999
_diffrn_measurement_device_type
;
Enraf-Nonius CAD4
;
_diffrn_measurement_method \w/2\q
_diffrn_radiation_monochromator graphite
_diffrn_radiation_type 'Cu K\a'
_diffrn_radiation_wavelength 1.54180
_diffrn_reflns_av_R_equivalents 0.03
_diffrn_reflns_limit_h_max 18
_diffrn_reflns_limit_h_min 0
_diffrn_reflns_limit_k_max 17
_diffrn_reflns_limit_k_min -17
_diffrn_reflns_limit_l_max 20
_diffrn_reflns_limit_l_min -20
_diffrn_reflns_number 13765
_diffrn_reflns_theta_full 67.980
_diffrn_reflns_theta_max 67.980
_diffrn_reflns_theta_min 3.866
_diffrn_standards_decay_% 1.29
_diffrn_standards_interval_count 0
_diffrn_standards_interval_time 0
_diffrn_standards_number 2
_exptl_absorpt_coefficient_mu 0.678
_exptl_absorpt_correction_T_max 0.93
_exptl_absorpt_correction_T_min 0.93
_exptl_absorpt_correction_type psi-scan
_exptl_absorpt_process_details
;
Azimutal absorption correction (North et al, 1968)
;
_exptl_crystal_colour ' colourless '
_exptl_crystal_density_diffrn 1.277
_exptl_crystal_description ' plate '
_exptl_crystal_F_000 1520.000
_exptl_crystal_size_max 0.40
_exptl_crystal_size_mid 0.30
_exptl_crystal_size_min 0.10
_refine_diff_density_max 0.42
_refine_diff_density_min -0.36
_refine_ls_extinction_method None
_refine_ls_goodness_of_fit_ref 1.1779
_refine_ls_hydrogen_treatment mixed
_refine_ls_matrix_type full
_refine_ls_number_parameters 257
_refine_ls_number_reflns 2093
_refine_ls_R_factor_all 0.2382
_refine_ls_R_factor_gt 0.0953
_refine_ls_shift/su_max 0.000162
_refine_ls_structure_factor_coef F
_refine_ls_weighting_details
;
Method = Prince modified Chebychev polynomial, (Watkin, 1994)
W = [weight] * [1-(deltaF/6*sigmaF)^2]^2

4.29 2.11 3.67 1.03
;
_refine_ls_weighting_scheme calc
_refine_ls_wR_factor_all 0.1347
_refine_ls_wR_factor_gt 0.0818
_refine_ls_wR_factor_ref 0.0814
_reflns_limit_h_max 18
_reflns_limit_h_min -18
_reflns_limit_k_max 17
_reflns_limit_k_min 0
_reflns_limit_l_max 20
_reflns_limit_l_min 0
_reflns_number_gt 2099
_reflns_number_total 6812
_reflns_threshold_expression I>1.96u(I)
_cod_data_source_file b307988k.txt
_cod_data_source_block CRYSTALS_cif
_cod_depositor_comments
;
The following automatic conversions were performed:
'_symmetry_cell_setting' value 'Monoclinic' changed to 'monoclinic'
according to '/home/saulius/struct/CIF-dictionaries/cif_core.dic'
dictionary named 'cif_core.dic' version 2.4.1 from 2010-06-29.

Automatic conversion script
Id: cif_fix_enum 1527 2010-12-29 10:47:43Z saulius 
;
_cod_original_sg_symbol_H-M P121/n1
_cod_original_formula_sum ' C46 H42 N2 O6 '
_cod_database_code 7050166

loop_
_symmetry_equiv_pos_as_xyz
x,y,z
-x,-y,-z
-x+1/2,y+1/2,-z+1/2
x+1/2,-y+1/2,z+1/2

loop_
_atom_site_label
_atom_site_type_symbol
_atom_site_fract_x
_atom_site_fract_y
_atom_site_fract_z
_atom_site_U_iso_or_equiv
_atom_site_occupancy
_atom_site_adp_type
_atom_site_attached_hydrogens
O1 O 0.7114(3) 0.4131(3) 1.0936(3) 0.0516 1.0000 Uani .
O2 O 0.7623(3) 0.2365(3) 1.0848(3) 0.0576 1.0000 Uani .
O3 O 0.5794(4) 0.3085(3) 1.0108(3) 0.0597 1.0000 Uani .
O4 O 0.6171(4) 0.1276(3) 1.0497(3) 0.0579 1.0000 Uani .
O5 O 0.6369(4) 0.4701(4) 1.2850(3) 0.0780 1.0000 Uani .
O8 O 0.5599(5) 0.0207(4) 1.2331(3) 0.0944 1.0000 Uani .
N6 N 0.6465(4) 0.1445(4) 1.2051(3) 0.0527 1.0000 Uani .
N7 N 0.5813(4) 0.3738(4) 1.1888(3) 0.0497 1.0000 Uani .
C9 C 0.7577(5) 0.4480(5) 1.0281(4) 0.0467(19) 1.0000 Uiso .
C10 C 0.8464(5) 0.4307(5) 1.0287(4) 0.053(2) 1.0000 Uiso .
C11 C 0.7119(5) 0.4864(5) 0.9678(4) 0.052(2) 1.0000 Uiso .
C12 C 0.5628(5) 0.3283(5) 0.9311(4) 0.050(2) 1.0000 Uiso .
C13 C 0.9121(5) 0.2800(5) 1.0775(4) 0.055(2) 1.0000 Uiso .
C14 C 0.8941(5) 0.3806(5) 1.0952(4) 0.058(2) 1.0000 Uiso .
C15 C 0.6760(5) 0.1718(5) 1.2807(4) 0.0470(19) 1.0000 Uiso .
C16 C 0.5338(5) 0.2594(5) 0.8792(4) 0.055(2) 1.0000 Uiso .
C17 C 0.6559(5) 0.0948(5) 0.9793(4) 0.049(2) 1.0000 Uiso .
C18 C 0.6369(5) 0.4394(6) 1.2176(5) 0.059(2) 1.0000 Uiso .
C19 C 0.7367(5) 0.0557(5) 0.9823(5) 0.056(2) 1.0000 Uiso .
C20 C 0.5094(5) 0.3352(5) 1.2268(4) 0.0461(19) 1.0000 Uiso .
C21 C 0.8649(5) 0.1197(5) 1.0615(4) 0.055(2) 1.0000 Uiso .
C22 C 0.5762(5) 0.4182(5) 0.9067(4) 0.054(2) 1.0000 Uiso .
C23 C 0.8919(6) 0.4616(6) 0.9619(5) 0.066(2) 1.0000 Uiso .
C24 C 0.6063(5) 0.1065(6) 0.9090(5) 0.060(2) 1.0000 Uiso .
C25 C 0.8475(5) 0.2125(6) 1.0742(4) 0.055(2) 1.0000 Uiso .
C26 C 0.5223(6) 0.1609(6) 0.9050(5) 0.070(3) 1.0000 Uiso .
C27 C 0.7587(6) 0.5192(6) 0.9023(5) 0.068(2) 1.0000 Uiso .
C28 C 0.6127(5) 0.4904(6) 0.9641(5) 0.063(2) 1.0000 Uiso .
C29 C 0.4523(5) 0.2857(6) 1.1815(5) 0.064(2) 1.0000 Uiso .
C30 C 0.7918(5) 0.0506(6) 1.0580(5) 0.065(2) 1.0000 Uiso .
C31 C 0.7014(5) 0.4755(6) 1.1593(5) 0.060(2) 1.0000 Uiso .
C32 C 0.4958(5) 0.3421(5) 1.3084(5) 0.059(2) 1.0000 Uiso .
C33 C 0.6451(6) 0.0720(6) 0.8399(5) 0.072(3) 1.0000 Uiso .
C34 C 0.8473(6) 0.5064(6) 0.9009(5) 0.071(3) 1.0000 Uiso .
C35 C 0.5767(6) 0.0597(6) 1.0966(5) 0.068(2) 1.0000 Uiso .
C36 C 0.4217(6) 0.3011(6) 1.3402(5) 0.067(2) 1.0000 Uiso .
C37 C 0.5162(5) 0.2840(6) 0.7999(5) 0.068(2) 1.0000 Uiso .
C38 C 0.5928(6) 0.0738(6) 1.1851(5) 0.063(2) 1.0000 Uiso .
C39 C 0.3621(5) 0.2565(6) 1.2954(5) 0.066(2) 1.0000 Uiso .
C40 C 0.5585(5) 0.4376(6) 0.8275(5) 0.067(2) 1.0000 Uiso .
C41 C 0.3781(6) 0.2482(6) 1.2153(5) 0.073(3) 1.0000 Uiso .
C42 C 0.9979(6) 0.2511(6) 1.0692(5) 0.073(3) 1.0000 Uiso .
C43 C 0.7209(6) 0.0294(7) 0.8414(5) 0.077(3) 1.0000 Uiso .
C44 C 0.7504(5) 0.2221(6) 1.2845(5) 0.067(2) 1.0000 Uiso .
C45 C 0.9514(6) 0.0972(7) 1.0546(5) 0.078(3) 1.0000 Uiso .
C46 C 0.6674(5) 0.1805(6) 1.4215(5) 0.065(2) 1.0000 Uiso .
C47 C 0.7709(6) 0.0241(6) 0.9113(5) 0.075(3) 1.0000 Uiso .
C48 C 0.6335(5) 0.1516(5) 1.3494(4) 0.056(2) 1.0000 Uiso .
C49 C 1.0175(7) 0.1594(7) 1.0556(5) 0.081(3) 1.0000 Uiso .
C50 C 0.7397(6) 0.2325(6) 1.4272(5) 0.065(2) 1.0000 Uiso .
C51 C 0.5273(6) 0.3732(6) 0.7757(6) 0.077(3) 1.0000 Uiso .
C52 C 0.7824(6) 0.2557(7) 1.3590(5) 0.087(3) 1.0000 Uiso .
C53 C 0.2802(6) 0.2192(7) 1.3323(6) 0.095(3) 1.0000 Uiso .
C54 C 0.7769(7) 0.2653(7) 1.5067(6) 0.097(3) 1.0000 Uiso .
H141 H 0.9509(5) 0.4125(5) 1.1057(4) 0.0687 1.0000 Uiso .
H142 H 0.8576(5) 0.3841(5) 1.1439(4) 0.0687 1.0000 Uiso .
H231 H 0.9558(6) 0.4500(6) 0.9578(5) 0.0770 1.0000 Uiso .
H261 H 0.4951(6) 0.1594(6) 0.9587(5) 0.0879 1.0000 Uiso .
H262 H 0.4830(6) 0.1297(6) 0.8653(5) 0.0879 1.0000 Uiso .
H271 H 0.7277(6) 0.5508(6) 0.8571(5) 0.0780 1.0000 Uiso .
H281 H 0.5901(5) 0.4778(6) 1.0186(5) 0.0742 1.0000 Uiso .
H282 H 0.5936(5) 0.5532(6) 0.9464(5) 0.0742 1.0000 Uiso .
H291 H 0.4636(5) 0.2764(6) 1.1236(5) 0.0781 1.0000 Uiso .
H301 H 0.7533(5) 0.0618(6) 1.1043(5) 0.0804 1.0000 Uiso .
H302 H 0.8172(5) -0.0128(6) 1.0619(5) 0.0804 1.0000 Uiso .
H311 H 0.7588(5) 0.4828(6) 1.1876(5) 0.0739 1.0000 Uiso .
H312 H 0.6813(5) 0.5369(6) 1.1390(5) 0.0739 1.0000 Uiso .
H321 H 0.5379(5) 0.3761(5) 1.3436(5) 0.0671 1.0000 Uiso .
H331 H 0.6135(6) 0.0792(6) 0.7877(5) 0.0865 1.0000 Uiso .
H341 H 0.8810(6) 0.5314(6) 0.8553(5) 0.0862 1.0000 Uiso .
H351 H 0.5997(6) -0.0022(6) 1.0813(5) 0.0826 1.0000 Uiso .
H352 H 0.5126(6) 0.0620(6) 1.0858(5) 0.0826 1.0000 Uiso .
H361 H 0.4120(6) 0.3061(6) 1.3988(5) 0.0850 1.0000 Uiso .
H371 H 0.4993(5) 0.2347(6) 0.7609(5) 0.0781 1.0000 Uiso .
H401 H 0.5687(5) 0.5015(6) 0.8074(5) 0.0850 1.0000 Uiso .
H411 H 0.3359(6) 0.2124(6) 1.1813(5) 0.0847 1.0000 Uiso .
H421 H 1.0457(6) 0.2978(6) 1.0709(5) 0.0905 1.0000 Uiso .
H431 H 0.7425(6) -0.0007(7) 0.7919(5) 0.0897 1.0000 Uiso .
H441 H 0.7826(5) 0.2359(6) 1.2346(5) 0.0804 1.0000 Uiso .
H451 H 0.9663(6) 0.0309(7) 1.0456(5) 0.0975 1.0000 Uiso .
H461 H 0.6386(5) 0.1608(6) 1.4717(5) 0.0752 1.0000 Uiso .
H471 H 0.8314(6) -0.0013(6) 0.9103(5) 0.0890 1.0000 Uiso .
H481 H 0.5771(5) 0.1170(5) 1.3473(4) 0.0651 1.0000 Uiso .
H491 H 1.0791(7) 0.1388(7) 1.0490(5) 0.0973 1.0000 Uiso .
H511 H 0.5102(6) 0.3906(6) 0.7199(6) 0.0926 1.0000 Uiso .
H521 H 0.8364(6) 0.2940(7) 1.3624(5) 0.1069 1.0000 Uiso .
H531 H 0.2448(6) 0.1875(7) 1.2899(6) 0.1116 1.0000 Uiso .
H532 H 0.2949(6) 0.1743(7) 1.3757(6) 0.1116 1.0000 Uiso .
H533 H 0.2460(6) 0.2716(7) 1.3547(6) 0.1116 1.0000 Uiso .
H541 H 0.8299(7) 0.3037(7) 1.4980(6) 0.1207 1.0000 Uiso .
H542 H 0.7927(7) 0.2104(7) 1.5400(6) 0.1207 1.0000 Uiso .
H543 H 0.7322(7) 0.3029(7) 1.5348(6) 0.1207 1.0000 Uiso .
H4 H 0.7433 0.2977 1.0884 0.0500 1.0000 Uiso .
H10 H 0.5856 0.3608 1.1338 0.0500 1.0000 Uiso .
H16 H 0.6729 0.1635 1.1575 0.0500 1.0000 Uiso .
H64 H 0.5756 0.2487 1.0172 0.0500 1.0000 Uiso .

loop_
_atom_site_aniso_label
_atom_site_aniso_U_11
_atom_site_aniso_U_22
_atom_site_aniso_U_33
_atom_site_aniso_U_23
_atom_site_aniso_U_13
_atom_site_aniso_U_12
O1 0.066(4) 0.045(3) 0.045(3) -0.018(2) 0.012(3) -0.015(3)
O2 0.057(3) 0.038(3) 0.078(4) 0.006(3) 0.009(3) 0.002(3)
O3 0.097(4) 0.045(3) 0.037(3) -0.001(2) 0.007(3) -0.009(3)
O4 0.086(4) 0.046(3) 0.042(3) 0.009(3) 0.001(3) -0.029(3)
O5 0.091(4) 0.095(5) 0.048(3) -0.023(3) 0.006(3) -0.018(4)
O8 0.142(6) 0.093(5) 0.048(3) 0.019(3) 0.003(4) -0.066(4)
N6 0.059(4) 0.063(4) 0.036(3) -0.001(3) 0.000(3) -0.017(4)
N7 0.056(4) 0.064(4) 0.029(3) -0.001(3) 0.005(3) -0.008(4)

loop_
_atom_type_symbol
_atom_type_scat_dispersion_real
_atom_type_scat_dispersion_imag
_atom_type_scat_Cromer_Mann_a1
_atom_type_scat_Cromer_Mann_b1
_atom_type_scat_Cromer_Mann_a2
_atom_type_scat_Cromer_Mann_b2
_atom_type_scat_Cromer_Mann_a3
_atom_type_scat_Cromer_Mann_b3
_atom_type_scat_Cromer_Mann_a4
_atom_type_scat_Cromer_Mann_b4
_atom_type_scat_Cromer_Mann_c
_atom_type_scat_source
'C   ' 0.0181 0.0091 2.3100 20.8439 1.0200 10.2075 1.5886 0.5687 0.8650 51.6512 0.2156 International_Tables_Vol_IV_Table_2.2B
'O   ' 0.0492 0.0322 3.0485 13.2771 2.2868 5.7011 1.5463 0.3239 0.8670 32.9089 0.2508 International_Tables_Vol_IV_Table_2.2B
'N   ' 0.0311 0.0180 12.2126 0.0057 3.1322 9.8933 2.0125 28.9975 1.1663 0.5826 -11.5290 International_Tables_Vol_IV_Table_2.2B
'H   ' 0.0000 0.0000 0.4930 10.5109 0.3229 26.1257 0.1402 3.1424 0.0408 57.7997 0.0030 International_Tables_Vol_IV_Table_2.2B

loop_
_geom_angle_atom_site_label_1
_geom_angle_site_symmetry_1
_geom_angle_atom_site_label_2
_geom_angle_site_symmetry_2
_geom_angle_atom_site_label_3
_geom_angle_site_symmetry_3
_geom_angle
_geom_angle_publ_flag
C9 . O1 . C31 . 115.7(5) yes
C25 . O2 . H4 . 123.302 no
C12 . O3 . H64 . 108.239 no
C17 . O4 . C35 . 115.3(6) yes
C15 . N6 . C38 . 128.8(6) yes
C15 . N6 . H16 . 123.317 no
C38 . N6 . H16 . 106.216 no
C18 . N7 . C20 . 127.7(6) yes
C18 . N7 . H10 . 115.548 no
C20 . N7 . H10 . 115.802 no
O1 . C9 . C10 . 116.0(6) yes
O1 . C9 . C11 . 118.0(7) yes
C10 . C9 . C11 . 125.7(7) yes
C9 . C10 . C14 . 123.8(7) yes
C9 . C10 . C23 . 116.0(7) yes
C14 . C10 . C23 . 120.1(7) yes
C9 . C11 . C27 . 117.5(7) yes
C9 . C11 . C28 . 123.8(7) yes
C27 . C11 . C28 . 118.6(7) yes
O3 . C12 . C16 . 120.4(7) yes
O3 . C12 . C22 . 117.1(7) yes
C16 . C12 . C22 . 122.5(7) yes
C14 . C13 . C25 . 123.4(7) yes
C14 . C13 . C42 . 119.1(7) yes
C25 . C13 . C42 . 117.3(8) yes
C10 . C14 . C13 . 113.9(7) yes
C10 . C14 . H141 . 108.6(4) no
C13 . C14 . H141 . 108.5(4) no
C10 . C14 . H142 . 107.9(4) no
C13 . C14 . H142 . 108.4(4) no
H141 . C14 . H142 . 109.466 no
N6 . C15 . C44 . 117.1(7) yes
N6 . C15 . C48 . 123.5(7) yes
C44 . C15 . C48 . 119.4(7) yes
C12 . C16 . C26 . 122.5(7) yes
C12 . C16 . C37 . 117.8(7) yes
C26 . C16 . C37 . 119.6(7) yes
O4 . C17 . C19 . 120.4(7) yes
O4 . C17 . C24 . 115.5(7) yes
C19 . C17 . C24 . 124.1(7) yes
O5 . C18 . N7 . 125.2(7) yes
O5 . C18 . C31 . 119.4(8) yes
N7 . C18 . C31 . 115.4(7) yes
C17 . C19 . C30 . 123.0(7) yes
C17 . C19 . C47 . 117.7(8) yes
C30 . C19 . C47 . 119.3(8) yes
N7 . C20 . C29 . 117.6(7) yes
N7 . C20 . C32 . 123.6(7) yes
C29 . C20 . C32 . 118.8(7) yes
C25 . C21 . C30 . 120.3(7) yes
C25 . C21 . C45 . 115.5(8) yes
C30 . C21 . C45 . 124.1(8) yes
C12 . C22 . C28 . 121.0(7) yes
C12 . C22 . C40 . 116.7(7) yes
C28 . C22 . C40 . 122.2(7) yes
C10 . C23 . C34 . 119.6(8) yes
C10 . C23 . H231 . 120.2(5) no
C34 . C23 . H231 . 120.1(5) no
C17 . C24 . C26 . 123.4(7) yes
C17 . C24 . C33 . 114.8(8) yes
C26 . C24 . C33 . 121.5(8) yes
O2 . C25 . C13 . 119.9(7) yes
O2 . C25 . C21 . 116.9(7) yes
C13 . C25 . C21 . 123.2(7) yes
C16 . C26 . C24 . 113.8(7) yes
C16 . C26 . H261 . 109.4(4) no
C24 . C26 . H261 . 108.6(4) no
C16 . C26 . H262 . 108.0(5) no
C24 . C26 . H262 . 107.4(5) no
H261 . C26 . H262 . 109.467 no
C11 . C27 . C34 . 119.1(8) yes
C11 . C27 . H271 . 120.4(5) no
C34 . C27 . H271 . 120.5(5) no
C11 . C28 . C22 . 110.8(6) yes
C11 . C28 . H281 . 108.6(4) no
C22 . C28 . H281 . 108.9(4) no
C11 . C28 . H282 . 109.5(4) no
C22 . C28 . H282 . 109.5(4) no
H281 . C28 . H282 . 109.468 no
C20 . C29 . C41 . 120.3(8) yes
C20 . C29 . H291 . 119.6(5) no
C41 . C29 . H291 . 120.1(5) no
C19 . C30 . C21 . 114.0(7) yes
C19 . C30 . H301 . 108.3(4) no
C21 . C30 . H301 . 108.3(4) no
C19 . C30 . H302 . 108.1(4) no
C21 . C30 . H302 . 108.6(4) no
H301 . C30 . H302 . 109.467 no
O1 . C31 . C18 . 111.2(7) yes
O1 . C31 . H311 . 109.0(4) no
C18 . C31 . H311 . 108.4(5) no
O1 . C31 . H312 . 109.6(4) no
C18 . C31 . H312 . 109.2(4) no
H311 . C31 . H312 . 109.466 no
C20 . C32 . C36 . 118.9(8) yes
C20 . C32 . H321 . 120.7(4) no
C36 . C32 . H321 . 120.4(5) no
C24 . C33 . C43 . 122.6(9) yes
C24 . C33 . H331 . 118.7(5) no
C43 . C33 . H331 . 118.7(6) no
C23 . C34 . C27 . 121.9(9) yes
C23 . C34 . H341 . 118.8(5) no
C27 . C34 . H341 . 119.3(5) no
O4 . C35 . C38 . 112.8(7) yes
O4 . C35 . H351 . 108.8(4) no
C38 . C35 . H351 . 108.7(5) no
O4 . C35 . H352 . 108.5(4) no
C38 . C35 . H352 . 108.4(5) no
H351 . C35 . H352 . 109.467 no
C32 . C36 . C39 . 122.8(8) yes
C32 . C36 . H361 . 118.9(5) no
C39 . C36 . H361 . 118.3(5) no
C16 . C37 . C51 . 120.1(9) yes
C16 . C37 . H371 . 119.0(5) no
C51 . C37 . H371 . 120.8(6) no
O8 . C38 . N6 . 124.5(8) yes
O8 . C38 . C35 . 119.8(8) yes
N6 . C38 . C35 . 115.6(7) yes
C36 . C39 . C41 . 117.3(8) yes
C36 . C39 . C53 . 120.5(8) yes
C41 . C39 . C53 . 122.2(8) yes
C22 . C40 . C51 . 122.6(9) yes
C22 . C40 . H401 . 119.0(5) no
C51 . C40 . H401 . 118.4(6) no
C29 . C41 . C39 . 121.6(9) yes
C29 . C41 . H411 . 119.8(5) no
C39 . C41 . H411 . 118.5(5) no
C13 . C42 . C49 . 121.1(9) yes
C13 . C42 . H421 . 119.3(5) no
C49 . C42 . H421 . 119.6(6) no
C33 . C43 . C47 . 121.0(9) yes
C33 . C43 . H431 . 119.6(6) no
C47 . C43 . H431 . 119.4(6) no
C15 . C44 . C52 . 120.2(8) yes
C15 . C44 . H441 . 119.8(5) no
C52 . C44 . H441 . 119.9(5) no
C21 . C45 . C49 . 124.4(10) yes
C21 . C45 . H451 . 117.7(5) no
C49 . C45 . H451 . 117.9(6) no
C48 . C46 . C50 . 122.3(8) yes
C48 . C46 . H461 . 119.3(5) no
C50 . C46 . H461 . 118.4(5) no
C19 . C47 . C43 . 119.6(9) yes
C19 . C47 . H471 . 120.2(5) no
C43 . C47 . H471 . 120.2(6) no
C15 . C48 . C46 . 119.8(8) yes
C15 . C48 . H481 . 120.3(5) no
C46 . C48 . H481 . 119.9(5) no
C42 . C49 . C45 . 118.4(10) yes
C42 . C49 . H491 . 121.0(6) no
C45 . C49 . H491 . 120.6(6) no
C46 . C50 . C52 . 119.0(9) yes
C46 . C50 . C54 . 122.4(8) yes
C52 . C50 . C54 . 118.6(8) yes
C37 . C51 . C40 . 120.2(9) yes
C37 . C51 . H511 . 119.1(6) no
C40 . C51 . H511 . 120.7(6) no
C44 . C52 . C50 . 119.2(9) yes
C44 . C52 . H521 . 120.9(5) no
C50 . C52 . H521 . 119.9(6) no
C39 . C53 . H531 . 108.6(5) no
C39 . C53 . H532 . 110.7(5) no
H531 . C53 . H532 . 109.475 no
C39 . C53 . H533 . 109.1(5) no
H531 . C53 . H533 . 109.476 no
H532 . C53 . H533 . 109.476 no
C50 . C54 . H541 . 110.0(5) no
C50 . C54 . H542 . 108.9(5) no
H541 . C54 . H542 . 109.476 no
C50 . C54 . H543 . 109.5(5) no
H541 . C54 . H543 . 109.475 no
H542 . C54 . H543 . 109.476 no

loop_
_geom_bond_atom_site_label_1
_geom_bond_site_symmetry_1
_geom_bond_atom_site_label_2
_geom_bond_site_symmetry_2
_geom_bond_distance
_geom_bond_publ_flag
O1 . C9 . 1.415(8) yes
O1 . C31 . 1.437(8) yes
O2 . C25 . 1.369(8) yes
O2 . H4 . 0.936 no
O3 . C12 . 1.388(8) yes
O3 . H64 . 0.876 no
O4 . C17 . 1.415(8) yes
O4 . C35 . 1.411(9) yes
O5 . C18 . 1.215(9) yes
O8 . C38 . 1.230(9) yes
N6 . C15 . 1.397(9) yes
N6 . C38 . 1.35(1) yes
N6 . H16 . 0.944 no
N7 . C18 . 1.36(1) yes
N7 . C20 . 1.403(9) yes
N7 . H10 . 0.946 no
C9 . C10 . 1.39(1) yes
C9 . C11 . 1.343(9) yes
C10 . C14 . 1.51(1) yes
C10 . C23 . 1.40(1) yes
C11 . C27 . 1.41(1) yes
C11 . C28 . 1.526(11) yes
C12 . C16 . 1.39(1) yes
C12 . C22 . 1.38(1) yes
C13 . C14 . 1.51(1) yes
C13 . C25 . 1.39(1) yes
C13 . C42 . 1.392(11) yes
C14 . H141 . 1.000 no
C14 . H142 . 1.000 no
C15 . C44 . 1.36(1) yes
C15 . C48 . 1.37(1) yes
C16 . C26 . 1.505(11) yes
C16 . C37 . 1.40(1) yes
C17 . C19 . 1.36(1) yes
C17 . C24 . 1.40(1) yes
C18 . C31 . 1.50(1) yes
C19 . C30 . 1.52(1) yes
C19 . C47 . 1.387(11) yes
C20 . C29 . 1.36(1) yes
C20 . C32 . 1.392(9) yes
C21 . C25 . 1.39(1) yes
C21 . C30 . 1.505(11) yes
C21 . C45 . 1.375(11) yes
C22 . C28 . 1.52(1) yes
C22 . C40 . 1.38(1) yes
C23 . C34 . 1.383(11) yes
C23 . H231 . 1.000 no
C24 . C26 . 1.512(11) yes
C24 . C33 . 1.406(11) yes
C26 . H261 . 1.000 no
C26 . H262 . 1.000 no
C27 . C34 . 1.375(11) yes
C27 . H271 . 1.000 no
C28 . H281 . 1.000 no
C28 . H282 . 1.000 no
C29 . C41 . 1.393(11) yes
C29 . H291 . 1.000 no
C30 . H301 . 1.000 no
C30 . H302 . 1.000 no
C31 . H311 . 1.000 no
C31 . H312 . 1.000 no
C32 . C36 . 1.40(1) yes
C32 . H321 . 1.000 no
C33 . C43 . 1.318(11) yes
C33 . H331 . 1.000 no
C34 . H341 . 1.000 no
C35 . C38 . 1.516(11) yes
C35 . H351 . 1.000 no
C35 . H352 . 1.000 no
C36 . C39 . 1.342(11) yes
C36 . H361 . 1.000 no
C37 . C51 . 1.367(11) yes
C37 . H371 . 1.000 no
C39 . C41 . 1.38(1) yes
C39 . C53 . 1.513(11) yes
C40 . C51 . 1.358(11) yes
C40 . H401 . 1.000 no
C41 . H411 . 1.000 no
C42 . C49 . 1.381(11) yes
C42 . H421 . 1.000 no
C43 . C47 . 1.394(11) yes
C43 . H431 . 1.000 no
C44 . C52 . 1.422(11) yes
C44 . H441 . 1.000 no
C45 . C49 . 1.359(12) yes
C45 . H451 . 1.000 no
C46 . C48 . 1.37(1) yes
C46 . C50 . 1.34(1) yes
C46 . H461 . 1.000 no
C47 . H471 . 1.000 no
C48 . H481 . 1.000 no
C49 . H491 . 1.000 no
C50 . C52 . 1.372(11) yes
C50 . C54 . 1.519(12) yes
C51 . H511 . 1.000 no
C52 . H521 . 1.000 no
C53 . H531 . 1.000 no
C53 . H532 . 1.000 no
C53 . H533 . 1.000 no
C54 . H541 . 1.000 no
C54 . H542 . 1.000 no
C54 . H543 . 1.000 no

loop_
_cod_related_entry_id
_cod_related_entry_database
_cod_related_entry_code
1 ChemSpider 21141978
